data_7234507
loop_
_publ_author_name
'Kuppusamy Senthil Kumar'
'Ivan Salitros'
'Benoit Heinrich'
'Olaf Fuhr'
'Mario Ruben'

_publ_section_title
;
 A charge neutral iron(ii) complex with an above room temperature spin
 crossover (SCO) and hysteresis loop
;
_journal_name_full 'Journal of Materials Chemistry C'
_journal_page_first 11635
_journal_page_last 11644
_journal_paper_doi 10.1039/C5TC02079D
_journal_volume 3
_journal_year 2015
_chemical_formula_moiety 'C22 H16 Fe N14 O4'
_chemical_formula_sum 'C22 H16 Fe N14 O4'
_chemical_formula_weight 596.34
_space_group_crystal_system monoclinic
_space_group_IT_number 15
_space_group_name_Hall '-C 2yc'
_space_group_name_H-M_alt 'C 1 2/c 1'
_atom_sites_solution_hydrogens geom
_atom_sites_solution_primary direct
_cell_angle_alpha 90
_cell_angle_beta 101.796(4)
_cell_angle_gamma 90
_cell_formula_units_Z 4
_cell_length_a 16.2431(8)
_cell_length_b 10.5762(3)
_cell_length_c 14.6113(8)
_cell_measurement_reflns_used 8549
_cell_measurement_temperature 180.15
_cell_measurement_theta_max 26.07
_cell_measurement_theta_min 2.31
_cell_volume 2457.1(2)
_computing_molecular_graphics 'Olex2 (Dolomanov et al., 2009)'
_computing_publication_material 'Olex2 (Dolomanov et al., 2009)'
_computing_structure_refinement 'ShelXL (Sheldrick, 2008)'
_computing_structure_solution 'ShelXS (Sheldrick, 2008)'
_diffrn_ambient_temperature 180.15
_diffrn_detector 'image plate (34 cm diameter)'
_diffrn_detector_area_resol_mean 6.67
_diffrn_detector_type STOE
_diffrn_measured_fraction_theta_full 0.957
_diffrn_measured_fraction_theta_max 0.996
_diffrn_measurement_device '2-circle goniometer'
_diffrn_measurement_device_type 'STOE IPDS2T'
_diffrn_measurement_method 'rotation method'
_diffrn_radiation_collimation '0.5 mm diameter, monocapillary'
_diffrn_radiation_monochromator 'plane graphite'
_diffrn_radiation_probe x-ray
_diffrn_radiation_type MoK\a
_diffrn_radiation_wavelength 0.71073
_diffrn_reflns_av_R_equivalents 0.0286
_diffrn_reflns_av_unetI/netI 0.0276
_diffrn_reflns_Laue_measured_fraction_full 0.957
_diffrn_reflns_Laue_measured_fraction_max 0.996
_diffrn_reflns_limit_h_max 19
_diffrn_reflns_limit_h_min -19
_diffrn_reflns_limit_k_max 12
_diffrn_reflns_limit_k_min -12
_diffrn_reflns_limit_l_max 17
_diffrn_reflns_limit_l_min -16
_diffrn_reflns_number 6288
_diffrn_reflns_point_group_measured_fraction_full 0.957
_diffrn_reflns_point_group_measured_fraction_max 0.996
_diffrn_reflns_theta_full 26.000
_diffrn_reflns_theta_max 25.582
_diffrn_reflns_theta_min 2.313
_diffrn_source 'sealed X-ray tube, 12 x 0.4 mm long-fine focus'
_diffrn_source_current 40
_diffrn_source_power 2.000
_diffrn_source_target Mo
_diffrn_source_type 'sealed X-ray tube'
_diffrn_source_voltage 50
_exptl_absorpt_coefficient_mu 0.677
_exptl_absorpt_correction_T_max 0.9348
_exptl_absorpt_correction_T_min 0.8780
_exptl_absorpt_correction_type integration
_exptl_crystal_colour red
_exptl_crystal_colour_primary red
_exptl_crystal_density_diffrn 1.612
_exptl_crystal_density_meas .
_exptl_crystal_description block
_exptl_crystal_F_000 1216
_exptl_crystal_preparation 'Magnetic properties, Luminescent'
_exptl_crystal_size_max 0.24
_exptl_crystal_size_mid 0.163
_exptl_crystal_size_min 0.11
_refine_diff_density_max 0.261
_refine_diff_density_min -0.287
_refine_diff_density_rms 0.051
_refine_ls_extinction_coef 0.0025(4)
_refine_ls_extinction_expression Fc^*^=kFc[1+0.001xFc^2^\l^3^/sin(2\q)]^-1/4^
_refine_ls_extinction_method SHELXL
_refine_ls_goodness_of_fit_ref 1.044
_refine_ls_hydrogen_treatment constr
_refine_ls_matrix_type full
_refine_ls_number_parameters 188
_refine_ls_number_reflns 2298
_refine_ls_number_restraints 0
_refine_ls_restrained_S_all 1.044
_refine_ls_R_factor_all 0.0415
_refine_ls_R_factor_gt 0.0305
_refine_ls_shift/su_max 0.000
_refine_ls_shift/su_mean 0.000
_refine_ls_structure_factor_coef Fsqd
_refine_ls_weighting_details 'w=1/[\s^2^(Fo^2^)+(0.0361P)^2^+2.2288P] where P=(Fo^2^+2Fc^2^)/3'
_refine_ls_weighting_scheme calc
_refine_ls_wR_factor_gt 0.0672
_refine_ls_wR_factor_ref 0.0709
_reflns_Friedel_coverage 0.000
_reflns_Friedel_fraction_full .
_reflns_Friedel_fraction_max .
_reflns_number_gt 1926
_reflns_number_total 2298
_reflns_threshold_expression 'I > 2\s(I)'
_cod_data_source_file J-Mater-Chem-C-2015-3-11635.cif
_cod_data_source_block skr80-4
_cod_database_code 7234507
_shelx_space_group_comment
;
The symmetry employed for this shelxl refinement is uniquely defined
by the following loop, which should always be used as a source of
symmetry information in preference to the above space-group names.
They are only intended as comments.
;
_olex2_refinement_description
;
1. Fixed Uiso
 At 1.2 times of:
  All C(H) groups
 At 1.5 times of:
  All C(H,H,H) groups
2.a Aromatic/amide H refined with riding coordinates:
 C1(H1), C2(H2), C3(H3), C5(H5), C7(H7)
2.b Idealised Me refined as rotating group:
 C11(H11A,H11B,H11C)
;

loop_
_space_group_symop_operation_xyz
'x, y, z'
'-x, y, -z+1/2'
'x+1/2, y+1/2, z'
'-x+1/2, y+1/2, -z+1/2'
'-x, -y, -z'
'x, -y, z-1/2'
'-x+1/2, -y+1/2, -z'
'x+1/2, -y+1/2, z-1/2'

loop_
_atom_site_label
_atom_site_type_symbol
_atom_site_fract_x
_atom_site_fract_y
_atom_site_fract_z
_atom_site_U_iso_or_equiv
_atom_site_adp_type
_atom_site_occupancy
_atom_site_site_symmetry_order
_atom_site_calc_flag
_atom_site_refinement_flags_posn
_atom_site_refinement_flags_adp
_atom_site_refinement_flags_occupancy
_atom_site_disorder_assembly
_atom_site_disorder_group
Fe1 Fe 0.5000 0.42314(4) 0.2500 0.01431(13) Uani 1 2 d S T P . .
O1 O 0.81584(9) 0.58588(16) 0.60841(11) 0.0381(4) Uani 1 1 d . . . . .
O2 O 0.87434(9) 0.41117(17) 0.56489(12) 0.0424(4) Uani 1 1 d . . . . .
N1 N 0.57214(9) 0.29333(15) 0.21239(11) 0.0181(3) Uani 1 1 d . . . . .
N2 N 0.64907(9) 0.28393(16) 0.27300(11) 0.0190(3) Uani 1 1 d . . . . .
N3 N 0.59332(9) 0.43307(15) 0.35233(10) 0.0154(3) Uani 1 1 d . . . . .
N4 N 0.45926(9) 0.55165(15) 0.32473(11) 0.0170(3) Uani 1 1 d . . . . .
N5 N 0.39094(10) 0.62288(16) 0.32150(12) 0.0224(4) Uani 1 1 d . . . . .
N6 N 0.40496(10) 0.69839(17) 0.39508(12) 0.0274(4) Uani 1 1 d . . . . .
N7 N 0.48229(10) 0.67724(17) 0.44761(12) 0.0245(4) Uani 1 1 d . . . . .
C1 C 0.57288(12) 0.2062(2) 0.14773(14) 0.0248(4) Uani 1 1 d . . . . .
H1 H 0.5277 0.1897 0.0966 0.030 Uiso 1 1 calc R . . . .
C2 C 0.64993(14) 0.1418(2) 0.16542(15) 0.0322(5) Uani 1 1 d . . . . .
H2 H 0.6663 0.0757 0.1289 0.039 Uiso 1 1 calc R . . . .
C3 C 0.69678(12) 0.1922(2) 0.24489(15) 0.0273(5) Uani 1 1 d . . . . .
H3 H 0.7520 0.1679 0.2748 0.033 Uiso 1 1 calc R . . . .
C4 C 0.66169(11) 0.36335(17) 0.35141(13) 0.0158(4) Uani 1 1 d . . . . .
C5 C 0.73481(11) 0.37433(18) 0.41846(13) 0.0193(4) Uani 1 1 d . . . . .
H5 H 0.7823 0.3224 0.4175 0.023 Uiso 1 1 calc R . . . .
C6 C 0.73543(11) 0.46511(18) 0.48741(13) 0.0192(4) Uani 1 1 d . . . . .
C7 C 0.66505(11) 0.54004(19) 0.48887(14) 0.0205(4) Uani 1 1 d . . . . .
H7 H 0.6658 0.6023 0.5359 0.025 Uiso 1 1 calc R . . . .
C8 C 0.59433(11) 0.52098(18) 0.42001(13) 0.0169(4) Uani 1 1 d . . . . .
C9 C 0.51370(11) 0.58665(18) 0.40255(13) 0.0176(4) Uani 1 1 d . . . . .
C10 C 0.81596(12) 0.4820(2) 0.55746(14) 0.0241(4) Uani 1 1 d . . . . .
C11 C 0.89360(16) 0.6138(3) 0.67338(19) 0.0471(7) Uani 1 1 d . . . . .
H11A H 0.9396 0.6190 0.6394 0.071 Uiso 1 1 calc GR . . . .
H11B H 0.9056 0.5466 0.7204 0.071 Uiso 1 1 calc GR . . . .
H11C H 0.8883 0.6947 0.7043 0.071 Uiso 1 1 calc GR . . . .

loop_
_atom_site_aniso_label
_atom_site_aniso_U_11
_atom_site_aniso_U_22
_atom_site_aniso_U_33
_atom_site_aniso_U_23
_atom_site_aniso_U_13
_atom_site_aniso_U_12
Fe1 0.00908(18) 0.0169(2) 0.0156(2) 0.000 -0.00059(13) 0.000
O1 0.0286(8) 0.0384(9) 0.0385(9) -0.0141(8) -0.0141(7) 0.0019(7)
O2 0.0231(8) 0.0478(11) 0.0463(10) -0.0160(8) -0.0161(7) 0.0116(7)
N1 0.0132(7) 0.0220(8) 0.0167(8) -0.0007(7) -0.0025(6) 0.0001(6)
N2 0.0117(7) 0.0237(9) 0.0197(8) -0.0022(7) -0.0013(6) 0.0038(6)
N3 0.0121(7) 0.0160(8) 0.0173(7) 0.0014(6) 0.0013(6) 0.0007(6)
N4 0.0114(7) 0.0198(8) 0.0189(8) 0.0023(6) 0.0012(6) 0.0014(6)
N5 0.0151(8) 0.0259(9) 0.0257(9) 0.0017(7) 0.0030(6) 0.0069(6)
N6 0.0225(8) 0.0310(10) 0.0279(9) -0.0015(8) 0.0030(7) 0.0095(7)
N7 0.0209(8) 0.0272(9) 0.0246(9) -0.0042(7) 0.0026(7) 0.0070(7)
C1 0.0234(10) 0.0291(11) 0.0196(9) -0.0061(8) -0.0007(8) 0.0025(8)
C2 0.0313(11) 0.0385(13) 0.0254(11) -0.0105(10) 0.0021(9) 0.0138(10)
C3 0.0197(9) 0.0332(12) 0.0280(11) -0.0042(9) 0.0026(8) 0.0117(9)
C4 0.0128(8) 0.0160(9) 0.0173(9) 0.0007(7) 0.0004(7) -0.0003(7)
C5 0.0150(9) 0.0207(9) 0.0206(10) 0.0027(8) 0.0001(7) 0.0020(7)
C6 0.0155(9) 0.0216(10) 0.0183(9) 0.0028(8) -0.0018(7) -0.0016(7)
C7 0.0183(9) 0.0225(10) 0.0188(9) -0.0018(8) -0.0004(7) 0.0003(7)
C8 0.0143(8) 0.0189(9) 0.0170(9) 0.0008(7) 0.0021(7) 0.0011(7)
C9 0.0148(8) 0.0198(9) 0.0168(8) 0.0012(8) 0.0004(7) 0.0010(7)
C10 0.0199(9) 0.0274(11) 0.0215(10) 0.0007(8) -0.0045(8) -0.0017(8)
C11 0.0382(13) 0.0500(16) 0.0421(14) -0.0130(12) -0.0173(11) -0.0086(11)

loop_
_atom_type_symbol
_atom_type_description
_atom_type_scat_dispersion_real
_atom_type_scat_dispersion_imag
_atom_type_scat_source
C C 0.0033 0.0016 'International Tables Vol C Tables 4.2.6.8 and 6.1.1.4'
H H 0.0000 0.0000 'International Tables Vol C Tables 4.2.6.8 and 6.1.1.4'
Fe Fe 0.3463 0.8444 'International Tables Vol C Tables 4.2.6.8 and 6.1.1.4'
N N 0.0061 0.0033 'International Tables Vol C Tables 4.2.6.8 and 6.1.1.4'
O O 0.0106 0.0060 'International Tables Vol C Tables 4.2.6.8 and 6.1.1.4'

loop_
_exptl_crystal_face_index_h
_exptl_crystal_face_index_k
_exptl_crystal_face_index_l
_exptl_crystal_face_perp_dist
0 1 0 0.0540
0 -1 0 0.0440
1 0 0 0.0910
-1 0 0 0.0500
0 0 1 0.1120
2 0 -1 0.1060
0 0 -1 0.1240
-2 0 1 0.0850

loop_
_geom_angle_atom_site_label_1
_geom_angle_atom_site_label_2
_geom_angle_atom_site_label_3
_geom_angle
_geom_angle_site_symmetry_1
_geom_angle_site_symmetry_3
N1 Fe1 N1 90.80(9) . 2_655
N3 Fe1 N1 104.17(6) . 2_655
N3 Fe1 N1 80.36(6) 2_655 2_655
N3 Fe1 N1 80.36(6) . .
N3 Fe1 N1 104.17(6) 2_655 .
N3 Fe1 N3 173.68(10) . 2_655
N3 Fe1 N4 80.09(6) 2_655 2_655
N3 Fe1 N4 95.45(6) . 2_655
N3 Fe1 N4 80.09(6) . .
N3 Fe1 N4 95.45(6) 2_655 .
N4 Fe1 N1 92.33(6) . 2_655
N4 Fe1 N1 160.38(6) 2_655 2_655
N4 Fe1 N1 160.38(6) . .
N4 Fe1 N1 92.33(6) 2_655 .
N4 Fe1 N4 91.19(9) . 2_655
C10 O1 C11 115.84(18) . .
N2 N1 Fe1 112.73(11) . .
C1 N1 Fe1 141.64(13) . .
C1 N1 N2 105.62(15) . .
N1 N2 C4 116.33(14) . .
C3 N2 N1 110.83(16) . .
C3 N2 C4 132.76(16) . .
C4 N3 Fe1 119.50(12) . .
C4 N3 C8 120.01(16) . .
C8 N3 Fe1 120.02(12) . .
N5 N4 Fe1 138.74(13) . .
N5 N4 C9 105.87(15) . .
C9 N4 Fe1 115.35(12) . .
N6 N5 N4 107.98(15) . .
N5 N6 N7 110.37(15) . .
C9 N7 N6 104.23(16) . .
N1 C1 H1 124.9 . .
N1 C1 C2 110.21(18) . .
C2 C1 H1 124.9 . .
C1 C2 H2 126.6 . .
C3 C2 C1 106.83(18) . .
C3 C2 H2 126.6 . .
N2 C3 C2 106.50(17) . .
N2 C3 H3 126.8 . .
C2 C3 H3 126.8 . .
N3 C4 N2 110.86(15) . .
N3 C4 C5 122.86(17) . .
C5 C4 N2 126.24(16) . .
C4 C5 H5 121.6 . .
C4 C5 C6 116.73(17) . .
C6 C5 H5 121.6 . .
C5 C6 C7 121.26(17) . .
C5 C6 C10 116.97(17) . .
C7 C6 C10 121.73(18) . .
C6 C7 H7 121.0 . .
C8 C7 C6 117.97(18) . .
C8 C7 H7 121.0 . .
N3 C8 C7 121.14(17) . .
N3 C8 C9 108.83(16) . .
C7 C8 C9 129.99(18) . .
N4 C9 C8 115.43(16) . .
N7 C9 N4 111.55(16) . .
N7 C9 C8 133.01(17) . .
O1 C10 C6 112.38(17) . .
O2 C10 O1 124.03(18) . .
O2 C10 C6 123.57(19) . .
O1 C11 H11A 109.5 . .
O1 C11 H11B 109.5 . .
O1 C11 H11C 109.5 . .
H11A C11 H11B 109.5 . .
H11A C11 H11C 109.5 . .
H11B C11 H11C 109.5 . .

loop_
_geom_bond_atom_site_label_1
_geom_bond_atom_site_label_2
_geom_bond_distance
_geom_bond_site_symmetry_2
Fe1 N1 1.9554(16) 2_655
Fe1 N1 1.9553(16) .
Fe1 N3 1.9020(15) .
Fe1 N3 1.9020(15) 2_655
Fe1 N4 1.9423(16) .
Fe1 N4 1.9423(16) 2_655
O1 C10 1.327(3) .
O1 C11 1.447(3) .
O2 C10 1.196(3) .
N1 N2 1.380(2) .
N1 C1 1.321(3) .
N2 C3 1.357(2) .
N2 C4 1.401(2) .
N3 C4 1.335(2) .
N3 C8 1.355(2) .
N4 N5 1.334(2) .
N4 C9 1.342(2) .
N5 N6 1.321(2) .
N6 N7 1.350(2) .
N7 C9 1.322(2) .
C1 H1 0.9500 .
C1 C2 1.402(3) .
C2 H2 0.9500 .
C2 C3 1.360(3) .
C3 H3 0.9500 .
C4 C5 1.381(3) .
C5 H5 0.9500 .
C5 C6 1.390(3) .
C6 C7 1.395(3) .
C6 C10 1.498(3) .
C7 H7 0.9500 .
C7 C8 1.378(3) .
C8 C9 1.458(2) .
C11 H11A 0.9800 .
C11 H11B 0.9800 .
C11 H11C 0.9800 .

loop_
_geom_torsion_atom_site_label_1
_geom_torsion_atom_site_label_2
_geom_torsion_atom_site_label_3
_geom_torsion_atom_site_label_4
_geom_torsion
_geom_torsion_site_symmetry_1
_geom_torsion_site_symmetry_2
_geom_torsion_site_symmetry_3
_geom_torsion_site_symmetry_4
Fe1 N1 N2 C3 179.43(13) . . . .
Fe1 N1 N2 C4 2.21(19) . . . .
Fe1 N1 C1 C2 -179.08(17) . . . .
Fe1 N3 C4 N2 -4.3(2) . . . .
Fe1 N3 C4 C5 173.56(14) . . . .
Fe1 N3 C8 C7 -172.34(14) . . . .
Fe1 N3 C8 C9 5.5(2) . . . .
Fe1 N4 N5 N6 -177.15(15) . . . .
Fe1 N4 C9 N7 177.85(13) . . . .
Fe1 N4 C9 C8 -1.2(2) . . . .
N1 N2 C3 C2 -0.1(2) . . . .
N1 N2 C4 N3 1.2(2) . . . .
N1 N2 C4 C5 -176.64(17) . . . .
N1 C1 C2 C3 0.7(3) . . . .
N2 N1 C1 C2 -0.7(2) . . . .
N2 C4 C5 C6 175.97(18) . . . .
N3 C4 C5 C6 -1.6(3) . . . .
N3 C8 C9 N4 -2.5(2) . . . .
N3 C8 C9 N7 178.6(2) . . . .
N4 N5 N6 N7 -0.3(2) . . . .
N5 N4 C9 N7 -0.4(2) . . . .
N5 N4 C9 C8 -179.44(15) . . . .
N5 N6 N7 C9 0.1(2) . . . .
N6 N7 C9 N4 0.2(2) . . . .
N6 N7 C9 C8 179.0(2) . . . .
C1 N1 N2 C3 0.5(2) . . . .
C1 N1 N2 C4 -176.69(16) . . . .
C1 C2 C3 N2 -0.3(3) . . . .
C3 N2 C4 N3 -175.3(2) . . . .
C3 N2 C4 C5 6.9(3) . . . .
C4 N2 C3 C2 176.5(2) . . . .
C4 N3 C8 C7 -0.2(3) . . . .
C4 N3 C8 C9 177.65(16) . . . .
C4 C5 C6 C7 0.7(3) . . . .
C4 C5 C6 C10 -176.98(17) . . . .
C5 C6 C7 C8 0.4(3) . . . .
C5 C6 C10 O1 167.55(18) . . . .
C5 C6 C10 O2 -10.8(3) . . . .
C6 C7 C8 N3 -0.6(3) . . . .
C6 C7 C8 C9 -177.99(18) . . . .
C7 C6 C10 O1 -10.1(3) . . . .
C7 C6 C10 O2 171.5(2) . . . .
C7 C8 C9 N4 175.05(19) . . . .
C7 C8 C9 N7 -3.8(4) . . . .
C8 N3 C4 N2 -176.52(15) . . . .
C8 N3 C4 C5 1.4(3) . . . .
C9 N4 N5 N6 0.4(2) . . . .
C10 C6 C7 C8 177.93(17) . . . .
C11 O1 C10 O2 2.5(3) . . . .
C11 O1 C10 C6 -175.9(2) . . . .
